data_7230356
loop_
_publ_author_name
'Alapour, S.'
'Zamisa, S. J.'
'Silva, J. R. A.'
'Alves, C. N.'
'Omondi, B.'
'Ramjugernath, D.'
'Koorbanally, N. A.'

_publ_section_title
;
 Investigations into the flexibility of the 3D structure and rigid
 backbone of quinoline by fluorine addition to enhance its blue emission
;
_journal_issue 16
_journal_name_full CrystEngComm
_journal_page_first 2316
_journal_paper_doi 10.1039/C8CE00094H
_journal_volume 20
_journal_year 2018
_chemical_formula_moiety 'C15 H10 F3 N'
_chemical_formula_sum 'C15 H10 F3 N'
_chemical_formula_weight 261.24
_space_group_crystal_system monoclinic
_space_group_IT_number 14
_space_group_name_Hall '-P 2ybc'
_space_group_name_H-M_alt 'P 1 21/c 1'
_symmetry_space_group_name_Hall '-P 2ybc'
_symmetry_space_group_name_H-M 'P 1 21/c 1'
_atom_sites_solution_hydrogens geom
_audit_creation_method SHELXL-2014
_audit_update_record
;
2017-11-10 deposited with the CCDC.
2018-03-23 downloaded from the CCDC.
;
_cell_angle_alpha 90
_cell_angle_beta 90.431(2)
_cell_angle_gamma 90
_cell_formula_units_Z 8
_cell_length_a 10.2655(4)
_cell_length_b 17.2610(6)
_cell_length_c 13.9511(5)
_cell_measurement_reflns_used 8692
_cell_measurement_temperature 100(2)
_cell_measurement_theta_max 28.19
_cell_measurement_theta_min 2.74
_cell_volume 2471.96(16)
_computing_cell_refinement 'SAINT-plus (Bruker, 2008)'
_computing_data_collection 'APEX2 (Bruker, 2008)'
_computing_data_reduction 'SAINT-Plus and XPREP (Bruker, 2008)'
_computing_molecular_graphics 'ORTEP3 (Farrugia, 2012)'
_computing_publication_material 'WinGX (Farrugia, 2012)'
_computing_structure_refinement 'SHELXL-2014 (Sheldrick, 2014)'
_computing_structure_solution 'SHELXL-2014 (Sheldrick, 2014)'
_diffrn_ambient_temperature 100(2)
_diffrn_measured_fraction_theta_full 1.000
_diffrn_measured_fraction_theta_max 0.997
_diffrn_measurement_device_type 'Bruker APEX-II CCD'
_diffrn_measurement_method '\f and \w scans'
_diffrn_radiation_monochromator graphite
_diffrn_radiation_source 'sealed tube'
_diffrn_radiation_type MoK\a
_diffrn_radiation_wavelength 0.71073
_diffrn_reflns_av_R_equivalents 0.0517
_diffrn_reflns_av_unetI/netI 0.0412
_diffrn_reflns_Laue_measured_fraction_full 1.000
_diffrn_reflns_Laue_measured_fraction_max 0.997
_diffrn_reflns_limit_h_max 13
_diffrn_reflns_limit_h_min -13
_diffrn_reflns_limit_k_max 23
_diffrn_reflns_limit_k_min -23
_diffrn_reflns_limit_l_max 18
_diffrn_reflns_limit_l_min -18
_diffrn_reflns_number 38419
_diffrn_reflns_point_group_measured_fraction_full 1.000
_diffrn_reflns_point_group_measured_fraction_max 0.997
_diffrn_reflns_theta_full 25.242
_diffrn_reflns_theta_max 28.363
_diffrn_reflns_theta_min 1.877
_exptl_absorpt_coefficient_mu 0.114
_exptl_absorpt_correction_T_max 0.987
_exptl_absorpt_correction_T_min 0.964
_exptl_absorpt_correction_type multi-scan
_exptl_absorpt_process_details 'SADABS (Bruker, 2012)'
_exptl_crystal_colour colourless
_exptl_crystal_density_diffrn 1.404
_exptl_crystal_description block
_exptl_crystal_F_000 1072
_exptl_crystal_recrystallization_method 'Re-crystallisation from solvent: Chloroform'
_exptl_crystal_size_max 0.220
_exptl_crystal_size_mid 0.190
_exptl_crystal_size_min 0.160
_refine_diff_density_max 0.531
_refine_diff_density_min -0.401
_refine_diff_density_rms 0.056
_refine_ls_extinction_method none
_refine_ls_goodness_of_fit_ref 1.044
_refine_ls_hydrogen_treatment constr
_refine_ls_matrix_type full
_refine_ls_number_parameters 398
_refine_ls_number_reflns 6163
_refine_ls_number_restraints 0
_refine_ls_restrained_S_all 1.044
_refine_ls_R_factor_all 0.0984
_refine_ls_R_factor_gt 0.0623
_refine_ls_shift/su_max 0.001
_refine_ls_shift/su_mean 0.000
_refine_ls_structure_factor_coef Fsqd
_refine_ls_weighting_details 'w=1/[\s^2^(Fo^2^)+(0.0866P)^2^+1.2157P] where P=(Fo^2^+2Fc^2^)/3'
_refine_ls_weighting_scheme calc
_refine_ls_wR_factor_gt 0.1643
_refine_ls_wR_factor_ref 0.1901
_reflns_Friedel_coverage 0.000
_reflns_number_gt 4006
_reflns_number_total 6163
_reflns_threshold_expression 'I > 2\s(I)'
_cod_data_source_file c8ce00094h2.cif
_cod_data_source_block 4S
_cod_depositor_comments 'Adding full bibliography for 7230349--7230358.cif.'
_cod_database_code 7230356
_shelx_space_group_comment
;
The symmetry employed for this shelxl refinement is uniquely defined
by the following loop, which should always be used as a source of
symmetry information in preference to the above space-group names.
They are only intended as comments.
;
_shelx_estimated_absorpt_t_min 0.975
_shelx_estimated_absorpt_t_max 0.982
_shelxl_version_number 2014-3

loop_
_space_group_symop_operation_xyz
'x, y, z'
'-x, y+1/2, -z+1/2'
'-x, -y, -z'
'x, -y-1/2, z-1/2'

loop_
_atom_site_label
_atom_site_type_symbol
_atom_site_fract_x
_atom_site_fract_y
_atom_site_fract_z
_atom_site_U_iso_or_equiv
_atom_site_adp_type
_atom_site_occupancy
_atom_site_site_symmetry_order
_atom_site_calc_flag
_atom_site_refinement_flags_posn
_atom_site_refinement_flags_adp
_atom_site_refinement_flags_occupancy
_atom_site_disorder_assembly
_atom_site_disorder_group
F1 F 0.33421(14) 0.92524(12) 0.41776(16) 0.0909(7) Uani 1 1 d . . . . .
F2 F 0.34498(16) 0.92667(14) 0.26844(18) 0.1086(9) Uani 1 1 d . . . . .
F3 F 0.32390(14) 0.82058(9) 0.34085(17) 0.0886(7) Uani 1 1 d . . . . .
F4 F 1.15067(16) 0.78110(13) 0.68106(18) 0.0979(7) Uani 1 1 d . . . . .
C8 C 0.79110(19) 1.01540(11) 0.37827(15) 0.0330(4) Uani 1 1 d . . . . .
H8 H 0.7440 1.0627 0.3817 0.040 Uiso 1 1 calc R U . . .
N1 N 0.59043(15) 0.94714(9) 0.35986(13) 0.0323(4) Uani 1 1 d . . . . .
N3 N 0.90030(14) 0.80269(8) 0.59798(11) 0.0271(3) Uani 1 1 d . . . . .
C14 C 0.8714(3) 0.52645(15) 0.3777(3) 0.0702(9) Uani 1 1 d . . . . .
H14A H 0.8160 0.5343 0.4347 0.084 Uiso 1 1 calc R U . . .
H14B H 0.8609 0.4756 0.3458 0.084 Uiso 1 1 calc R U . . .
C13 C 0.8991(3) 0.59532(14) 0.31592(18) 0.0553(7) Uani 1 1 d . . . . .
H13 H 0.9092 0.5832 0.2463 0.066 Uiso 1 1 calc R U . . .
C12 C 0.8395(2) 0.66951(12) 0.33543(15) 0.0406(5) Uani 1 1 d . . . . .
C11 C 0.7885(2) 0.73060(11) 0.34497(14) 0.0344(4) Uani 1 1 d . . . . .
C3 C 0.72331(18) 0.80404(10) 0.35100(13) 0.0280(4) Uani 1 1 d . . . . .
C4 C 0.79442(17) 0.87414(10) 0.36121(13) 0.0263(4) Uani 1 1 d . . . . .
C9 C 0.72338(17) 0.94449(10) 0.36575(13) 0.0276(4) Uani 1 1 d . . . . .
C7 C 0.92394(19) 1.01593(13) 0.38545(15) 0.0375(5) Uani 1 1 d . . . . .
H7 H 0.9689 1.0635 0.3946 0.045 Uiso 1 1 calc R U . . .
C10 C 0.3829(2) 0.88754(13) 0.3431(2) 0.0465(6) Uani 1 1 d . . . . .
C1 C 0.52961(18) 0.88080(11) 0.34979(15) 0.0327(4) Uani 1 1 d . . . . .
C6 C 0.99415(19) 0.94623(13) 0.37934(16) 0.0396(5) Uani 1 1 d . . . . .
H6 H 1.0865 0.9474 0.3834 0.048 Uiso 1 1 calc R U . . .
C5 C 0.93253(18) 0.87713(12) 0.36772(14) 0.0341(4) Uani 1 1 d . . . . .
H5 H 0.9819 0.8307 0.3639 0.041 Uiso 1 1 calc R U . . .
C2 C 0.58936(19) 0.80772(10) 0.34532(14) 0.0311(4) Uani 1 1 d . . . . .
H2 H 0.5387 0.7620 0.3386 0.037 Uiso 1 1 calc R U . . .
C15 C 0.9998(3) 0.56097(15) 0.3786(2) 0.0577(7) Uani 1 1 d . . . . .
H15A H 1.0711 0.5318 0.3477 0.069 Uiso 1 1 calc R U . . .
H15B H 1.0262 0.5905 0.4364 0.069 Uiso 1 1 calc R U . . .
C21 C 0.4962(2) 0.80409(13) 0.59686(17) 0.0424(5) Uani 1 1 d . . . . .
H21 H 0.4037 0.8058 0.5969 0.051 Uiso 1 1 calc R U . . .
C22 C 0.5672(2) 0.87361(12) 0.59247(16) 0.0388(5) Uani 1 1 d . . . . .
H22 H 0.5226 0.9218 0.5896 0.047 Uiso 1 1 calc R U . . .
C23 C 0.70032(18) 0.87213(10) 0.59237(14) 0.0304(4) Uani 1 1 d . . . . .
H23 H 0.7478 0.9193 0.5890 0.036 Uiso 1 1 calc R U . . .
C24 C 0.76749(17) 0.80086(10) 0.59726(13) 0.0243(4) Uani 1 1 d . . . . .
C16 C 0.96120(17) 0.73583(11) 0.60431(14) 0.0291(4) Uani 1 1 d . . . . .
C25 C 1.1078(2) 0.74226(14) 0.60585(19) 0.0470(6) Uani 1 1 d . . . . .
C20 C 0.55808(18) 0.73426(12) 0.60105(16) 0.0357(5) Uani 1 1 d . . . . .
H20 H 0.5085 0.6878 0.6036 0.043 Uiso 1 1 calc R U . . .
C19 C 0.69600(17) 0.73064(10) 0.60162(13) 0.0251(4) Uani 1 1 d . . . . .
C18 C 0.76669(18) 0.65996(10) 0.60768(13) 0.0274(4) Uani 1 1 d . . . . .
C26 C 0.7007(2) 0.58694(12) 0.61068(19) 0.0437(5) Uani 1 1 d . . . . .
C17 C 0.90067(18) 0.66311(10) 0.61006(14) 0.0292(4) Uani 1 1 d . . . . .
H17 H 0.9510 0.6171 0.6155 0.035 Uiso 1 1 calc R U . . .
C26A C 0.5988(5) 0.4473(3) 0.5773(4) 0.0500(16) Uani 0.544(8) 1 d . . P A 1
H26A H 0.5774 0.4347 0.5090 0.060 Uiso 0.544(8) 1 calc R U P A 1
C25A C 0.6578(5) 0.5233(3) 0.5927(5) 0.0346(11) Uani 0.544(8) 1 d . . P A 1
C27A C 0.5092(6) 0.4146(3) 0.6477(6) 0.063(2) Uani 0.544(8) 1 d . . P A 1
H27A H 0.4331 0.3852 0.6232 0.075 Uiso 0.544(8) 1 calc R U P A 1
H27B H 0.4925 0.4452 0.7064 0.075 Uiso 0.544(8) 1 calc R U P A 1
C28A C 0.6380(8) 0.3792(6) 0.6377(11) 0.076(4) Uani 0.544(8) 1 d . . P A 1
H28A H 0.6432 0.3279 0.6063 0.091 Uiso 0.544(8) 1 calc R U P A 1
H28B H 0.7027 0.3879 0.6897 0.091 Uiso 0.544(8) 1 calc R U P A 1
F5A F 1.1544(9) 0.7885(5) 0.5422(9) 0.089(3) Uani 0.544(8) 1 d . . P A 1
F6A F 1.1668(9) 0.6761(5) 0.5985(9) 0.077(3) Uani 0.544(8) 1 d . . P A 1
C26B C 0.5626(7) 0.4601(3) 0.6485(6) 0.069(2) Uani 0.456(8) 1 d . . P A 2
H26B H 0.4775 0.4678 0.6817 0.083 Uiso 0.456(8) 1 calc R U P A 2
C25B C 0.6355(7) 0.5308(4) 0.6347(5) 0.0406(15) Uani 0.456(8) 1 d . . P A 2
C27B C 0.5620(11) 0.3967(4) 0.5807(5) 0.070(3) Uani 0.456(8) 1 d . . P A 2
H27C H 0.4787 0.3692 0.5693 0.084 Uiso 0.456(8) 1 calc R U P A 2
H27D H 0.6187 0.4011 0.5238 0.084 Uiso 0.456(8) 1 calc R U P A 2
C28B C 0.6190(19) 0.3884(8) 0.6654(15) 0.128(9) Uani 0.456(8) 1 d . . P A 2
H28C H 0.7153 0.3860 0.6670 0.154 Uiso 0.456(8) 1 calc R U P A 2
H28D H 0.5758 0.3541 0.7124 0.154 Uiso 0.456(8) 1 calc R U P A 2
F6B F 1.1651(12) 0.6755(8) 0.6211(12) 0.099(4) Uani 0.456(8) 1 d . . P A 2
F5B F 1.1492(12) 0.7692(8) 0.5229(10) 0.112(5) Uani 0.456(8) 1 d . . P A 2

loop_
_atom_site_aniso_label
_atom_site_aniso_U_11
_atom_site_aniso_U_22
_atom_site_aniso_U_33
_atom_site_aniso_U_23
_atom_site_aniso_U_13
_atom_site_aniso_U_12
F1 0.0270(7) 0.1098(15) 0.1359(18) -0.0483(13) 0.0048(9) 0.0120(8)
F2 0.0356(8) 0.1439(19) 0.146(2) 0.0761(16) -0.0305(10) -0.0076(10)
F3 0.0325(8) 0.0455(9) 0.188(2) -0.0055(11) -0.0072(10) -0.0118(7)
F4 0.0388(9) 0.1150(16) 0.1396(19) -0.0367(14) -0.0295(10) -0.0068(9)
C8 0.0290(9) 0.0259(9) 0.0440(12) 0.0020(8) 0.0010(8) -0.0018(8)
N1 0.0237(8) 0.0228(7) 0.0502(10) -0.0001(7) -0.0001(7) 0.0022(6)
N3 0.0228(7) 0.0240(7) 0.0345(9) 0.0036(6) -0.0001(6) -0.0014(6)
C14 0.0615(18) 0.0296(12) 0.119(3) 0.0041(14) -0.0055(17) 0.0136(12)
C13 0.0844(19) 0.0416(13) 0.0398(13) -0.0045(10) -0.0022(12) 0.0333(13)
C12 0.0531(13) 0.0341(11) 0.0347(11) 0.0006(9) 0.0013(9) 0.0149(10)
C11 0.0434(11) 0.0282(10) 0.0317(10) 0.0003(8) 0.0014(8) 0.0091(8)
C3 0.0334(10) 0.0242(8) 0.0264(9) 0.0009(7) 0.0022(7) 0.0079(7)
C4 0.0250(9) 0.0276(9) 0.0264(9) 0.0023(7) 0.0031(7) 0.0059(7)
C9 0.0243(8) 0.0240(8) 0.0344(10) 0.0013(7) 0.0012(7) 0.0027(7)
C7 0.0305(10) 0.0383(11) 0.0439(12) 0.0029(9) 0.0026(8) -0.0096(8)
C10 0.0260(10) 0.0337(11) 0.0796(18) -0.0018(11) -0.0059(10) 0.0017(9)
C1 0.0241(9) 0.0272(9) 0.0467(12) -0.0008(8) -0.0018(8) 0.0024(7)
C6 0.0220(9) 0.0520(13) 0.0448(12) 0.0035(10) 0.0014(8) -0.0029(9)
C5 0.0261(9) 0.0405(11) 0.0356(11) 0.0037(8) 0.0036(8) 0.0112(8)
C2 0.0331(10) 0.0221(8) 0.0380(11) -0.0009(7) -0.0009(8) 0.0001(7)
C15 0.0593(16) 0.0441(13) 0.0694(18) -0.0091(12) -0.0133(13) 0.0237(12)
C21 0.0226(9) 0.0472(12) 0.0576(14) 0.0034(10) 0.0034(9) 0.0033(9)
C22 0.0308(10) 0.0336(10) 0.0520(13) -0.0030(9) 0.0021(9) 0.0100(8)
C23 0.0292(9) 0.0226(9) 0.0393(11) -0.0015(7) 0.0007(8) 0.0006(7)
C24 0.0235(8) 0.0232(8) 0.0262(9) 0.0000(7) 0.0007(7) -0.0002(7)
C16 0.0230(8) 0.0287(9) 0.0357(10) 0.0035(8) -0.0004(7) 0.0010(7)
C25 0.0251(10) 0.0404(12) 0.0754(17) 0.0096(11) -0.0048(10) 0.0020(9)
C20 0.0238(9) 0.0330(10) 0.0504(12) 0.0047(9) 0.0005(8) -0.0059(8)
C19 0.0252(8) 0.0241(8) 0.0261(9) 0.0007(7) 0.0005(7) -0.0022(7)
C18 0.0311(9) 0.0222(8) 0.0289(10) 0.0030(7) -0.0032(7) -0.0033(7)
C26 0.0398(12) 0.0265(10) 0.0646(15) 0.0076(10) -0.0147(10) -0.0041(9)
C17 0.0284(9) 0.0230(9) 0.0360(10) 0.0025(7) -0.0017(7) 0.0039(7)
C26A 0.067(3) 0.031(3) 0.052(3) 0.003(2) -0.012(2) -0.016(2)
C25A 0.038(2) 0.029(2) 0.036(3) 0.001(2) -0.004(2) -0.0030(18)
C27A 0.048(3) 0.030(3) 0.110(5) -0.003(3) 0.025(3) -0.009(2)
C28A 0.037(3) 0.021(3) 0.170(13) 0.005(4) -0.007(5) -0.001(3)
F5A 0.022(2) 0.078(3) 0.167(9) 0.066(4) 0.006(3) -0.0045(17)
F6A 0.027(3) 0.042(4) 0.161(6) -0.012(4) 0.018(3) 0.015(2)
C26B 0.084(5) 0.035(3) 0.089(6) -0.016(3) 0.044(4) -0.032(3)
C25B 0.055(4) 0.032(3) 0.036(4) -0.008(3) 0.014(3) -0.007(2)
C27B 0.118(7) 0.036(4) 0.056(4) -0.002(3) -0.010(4) -0.029(4)
C28B 0.20(2) 0.049(8) 0.136(12) 0.055(7) -0.098(12) -0.067(10)
F6B 0.034(4) 0.067(6) 0.195(9) 0.059(5) -0.032(5) 0.006(3)
F5B 0.029(3) 0.218(13) 0.091(4) 0.066(7) 0.026(3) 0.001(6)

loop_
_atom_type_symbol
_atom_type_description
_atom_type_scat_dispersion_real
_atom_type_scat_dispersion_imag
_atom_type_scat_source
C C 0.0033 0.0016 'International Tables Vol C Tables 4.2.6.8 and 6.1.1.4'
H H 0.0000 0.0000 'International Tables Vol C Tables 4.2.6.8 and 6.1.1.4'
N N 0.0061 0.0033 'International Tables Vol C Tables 4.2.6.8 and 6.1.1.4'
F F 0.0171 0.0103 'International Tables Vol C Tables 4.2.6.8 and 6.1.1.4'

loop_
_geom_angle_atom_site_label_1
_geom_angle_atom_site_label_2
_geom_angle_atom_site_label_3
_geom_angle
C7 C8 C9 120.20(18)
C1 N1 C9 116.84(15)
C16 N3 C24 117.06(15)
C15 C14 C13 60.08(19)
C12 C13 C15 122.7(2)
C12 C13 C14 120.9(2)
C15 C13 C14 58.24(18)
C11 C12 C13 175.5(2)
C12 C11 C3 176.6(2)
C2 C3 C4 118.58(16)
C2 C3 C11 120.15(18)
C4 C3 C11 121.26(17)
C9 C4 C3 118.04(16)
C9 C4 C5 118.64(17)
C3 C4 C5 123.32(16)
N1 C9 C8 117.83(16)
N1 C9 C4 122.64(16)
C8 C9 C4 119.52(17)
C8 C7 C6 120.11(19)
F2 C10 F3 107.7(2)
F2 C10 F1 105.1(2)
F3 C10 F1 106.0(2)
F2 C10 C1 112.5(2)
F3 C10 C1 113.28(18)
F1 C10 C1 111.70(19)
N1 C1 C2 125.55(17)
N1 C1 C10 114.36(16)
C2 C1 C10 120.09(17)
C5 C6 C7 121.33(18)
C6 C5 C4 120.18(18)
C3 C2 C1 118.35(17)
C14 C15 C13 61.7(2)
C20 C21 C22 120.99(19)
C23 C22 C21 120.20(18)
C22 C23 C24 120.28(17)
N3 C24 C23 117.92(16)
N3 C24 C19 122.48(16)
C23 C24 C19 119.61(16)
N3 C16 C17 125.33(17)
N3 C16 C25 114.20(17)
C17 C16 C25 120.47(17)
F5A C25 F6A 108.4(7)
F5A C25 F4 96.3(6)
F6A C25 F4 110.9(6)
F6B C25 F4 99.8(7)
F6B C25 F5B 107.8(9)
F4 C25 F5B 114.3(7)
F5A C25 C16 114.2(5)
F6A C25 C16 113.6(5)
F6B C25 C16 112.6(7)
F4 C25 C16 112.1(2)
F5B C25 C16 109.9(6)
C21 C20 C19 120.28(18)
C20 C19 C24 118.64(16)
C20 C19 C18 123.20(16)
C24 C19 C18 118.16(16)
C17 C18 C19 118.48(16)
C17 C18 C26 120.46(17)
C19 C18 C26 121.06(17)
C25A C26 C18 164.9(4)
C25B C26 C18 164.5(4)
C18 C17 C16 118.48(16)
C25A C26A C27A 120.7(5)
C25A C26A C28A 120.8(6)
C27A C26A C28A 59.2(5)
C26 C25A C26A 175.4(6)
C26A C27A C28A 61.6(6)
C27A C28A C26A 59.1(5)
C28B C26B C25B 124.1(10)
C28B C26B C27B 55.7(8)
C25B C26B C27B 123.4(6)
C26 C25B C26B 171.2(7)
C28B C27B C26B 59.8(9)
C27B C28B C26B 64.5(8)

loop_
_geom_bond_atom_site_label_1
_geom_bond_atom_site_label_2
_geom_bond_distance
F1 C10 1.329(3)
F2 C10 1.299(3)
F3 C10 1.305(3)
F4 C25 1.318(3)
C8 C7 1.367(3)
C8 C9 1.418(3)
N1 C1 1.311(2)
N1 C9 1.367(2)
N3 C16 1.315(2)
N3 C24 1.364(2)
C14 C15 1.446(4)
C14 C13 1.497(4)
C13 C12 1.446(3)
C13 C15 1.474(3)
C12 C11 1.186(3)
C11 C3 1.436(2)
C3 C2 1.378(3)
C3 C4 1.420(3)
C4 C9 1.418(2)
C4 C5 1.421(3)
C7 C6 1.405(3)
C10 C1 1.512(3)
C1 C2 1.404(3)
C6 C5 1.359(3)
C21 C20 1.363(3)
C21 C22 1.406(3)
C22 C23 1.366(3)
C23 C24 1.412(2)
C24 C19 1.418(2)
C16 C17 1.403(3)
C16 C25 1.509(3)
C25 F5A 1.288(8)
C25 F6A 1.297(7)
C25 F6B 1.311(11)
C25 F5B 1.321(11)
C20 C19 1.417(2)
C19 C18 1.422(2)
C18 C17 1.377(2)
C18 C26 1.432(3)
C26 C25A 1.210(5)
C26 C25B 1.226(7)
C26A C25A 1.460(7)
C26A C27A 1.463(8)
C26A C28A 1.500(13)
C27A C28A 1.465(10)
C26B C28B 1.385(16)
C26B C25B 1.446(8)
C26B C27B 1.447(10)
C27B C28B 1.323(19)

loop_
_geom_torsion_atom_site_label_1
_geom_torsion_atom_site_label_2
_geom_torsion_atom_site_label_3
_geom_torsion_atom_site_label_4
_geom_torsion
C15 C14 C13 C12 -111.7(3)
C2 C3 C4 C9 0.5(3)
C11 C3 C4 C9 179.40(17)
C2 C3 C4 C5 -179.99(18)
C11 C3 C4 C5 -1.1(3)
C1 N1 C9 C8 -178.97(18)
C1 N1 C9 C4 0.1(3)
C7 C8 C9 N1 179.41(18)
C7 C8 C9 C4 0.3(3)
C3 C4 C9 N1 -0.6(3)
C5 C4 C9 N1 179.84(17)
C3 C4 C9 C8 178.48(17)
C5 C4 C9 C8 -1.1(3)
C9 C8 C7 C6 0.7(3)
C9 N1 C1 C2 0.5(3)
C9 N1 C1 C10 -179.65(18)
F2 C10 C1 N1 62.7(3)
F3 C10 C1 N1 -174.8(2)
F1 C10 C1 N1 -55.3(3)
F2 C10 C1 C2 -117.4(2)
F3 C10 C1 C2 5.0(3)
F1 C10 C1 C2 124.6(2)
C8 C7 C6 C5 -1.0(3)
C7 C6 C5 C4 0.2(3)
C9 C4 C5 C6 0.9(3)
C3 C4 C5 C6 -178.68(19)
C4 C3 C2 C1 0.1(3)
C11 C3 C2 C1 -178.86(18)
N1 C1 C2 C3 -0.6(3)
C10 C1 C2 C3 179.56(19)
C12 C13 C15 C14 108.6(3)
C20 C21 C22 C23 0.0(4)
C21 C22 C23 C24 -0.4(3)
C16 N3 C24 C23 178.80(17)
C16 N3 C24 C19 -0.9(3)
C22 C23 C24 N3 -179.30(18)
C22 C23 C24 C19 0.4(3)
C24 N3 C16 C17 0.2(3)
C24 N3 C16 C25 -179.34(18)
N3 C16 C25 F5A -45.8(6)
C17 C16 C25 F5A 134.7(6)
N3 C16 C25 F6A -170.9(6)
C17 C16 C25 F6A 9.6(7)
N3 C16 C25 F6B 174.0(8)
C17 C16 C25 F6B -5.5(8)
N3 C16 C25 F4 62.4(3)
C17 C16 C25 F4 -117.1(2)
N3 C16 C25 F5B -65.8(8)
C17 C16 C25 F5B 114.7(7)
C22 C21 C20 C19 0.4(3)
C21 C20 C19 C24 -0.3(3)
C21 C20 C19 C18 178.8(2)
N3 C24 C19 C20 179.64(17)
C23 C24 C19 C20 -0.1(3)
N3 C24 C19 C18 0.5(3)
C23 C24 C19 C18 -179.23(17)
C20 C19 C18 C17 -178.43(18)
C24 C19 C18 C17 0.7(3)
C20 C19 C18 C26 2.0(3)
C24 C19 C18 C26 -178.94(19)
C17 C18 C26 C25A -67.5(12)
C19 C18 C26 C25A 112.1(12)
C17 C18 C26 C25B 111.4(15)
C19 C18 C26 C25B -69.0(15)
C19 C18 C17 C16 -1.3(3)
C26 C18 C17 C16 178.28(19)
N3 C16 C17 C18 1.0(3)
C25 C16 C17 C18 -179.53(19)
C25A C26A C27A C28A -109.9(8)
C25A C26A C28A C27A 109.6(7)
C25B C26B C27B C28B 111.2(13)
C25B C26B C28B C27B -110.1(10)
